data_4313130
loop_
_publ_author_name
'Richard D. Adams'
'Burjor Captain'
'Wei Fu'

_publ_section_title
;
 Germanium-Rich Pentaruthenium Carbonyl Clusters Including
 Ru5(CO)11(\m-GePh2)4(\m5-C) and Its Reactions with Hydrogen
;
_journal_name_full 'Inorganic Chemistry'
_journal_page_first 1328
_journal_page_last 1333
_journal_paper_doi 10.1021/ic020655w
_journal_volume 42
_journal_year 2003
_chemical_formula_sum 'C49 H30 Ge3 O12 Ru5'
_chemical_formula_weight 1533.85
_chemical_name_systematic
;
  ?
;
_space_group_IT_number 36
_symmetry_cell_setting orthorhombic
_symmetry_space_group_name_Hall 'C 2c -2'
_symmetry_space_group_name_H-M 'C m c 21'
_atom_sites_solution_hydrogens geom
_atom_sites_solution_primary direct
_atom_sites_solution_secondary difmap
_audit_creation_method SHELXL-97
_cell_angle_alpha 90.00
_cell_angle_beta 90.00
_cell_angle_gamma 90.00
_cell_formula_units_Z 4
_cell_length_a 20.5433(9)
_cell_length_b 13.8799(6)
_cell_length_c 18.5911(8)
_cell_measurement_reflns_used 4989
_cell_measurement_temperature 293(2)
_cell_measurement_theta_max 25.03
_cell_measurement_theta_min 2.82
_cell_volume 5301.0(4)
_computing_cell_refinement 'SAINT+ NT V6.02a (Bruker, 1998)'
_computing_data_collection 'SMART NT V5.619 (Bruker, 2000)'
_computing_data_reduction 'SAINT+ NT V6.02a'
_computing_molecular_graphics 'SHELXTL V5.1 (Sheldrick, 1997)'
_computing_publication_material 'SHELXTL V5.1'
_computing_structure_refinement 'SHELXL-97 (Sheldrick, 1997)'
_computing_structure_solution 'SHELXS-97 (Sheldrick, 1990)'
_diffrn_ambient_temperature 293(2)
_diffrn_measured_fraction_theta_full 1.000
_diffrn_measured_fraction_theta_max 1.000
_diffrn_measurement_device_type 'Bruker SMART APEX CCD diffractometer'
_diffrn_measurement_method 'omega scans'
_diffrn_radiation_monochromator graphite
_diffrn_radiation_source 'fine-focus sealed tube'
_diffrn_radiation_type MoK\a
_diffrn_radiation_wavelength 0.71073
_diffrn_reflns_av_R_equivalents 0.0390
_diffrn_reflns_av_sigmaI/netI 0.0489
_diffrn_reflns_limit_h_max 27
_diffrn_reflns_limit_h_min -27
_diffrn_reflns_limit_k_max 16
_diffrn_reflns_limit_k_min -18
_diffrn_reflns_limit_l_max 24
_diffrn_reflns_limit_l_min -21
_diffrn_reflns_number 20262
_diffrn_reflns_theta_full 28.29
_diffrn_reflns_theta_max 28.29
_diffrn_reflns_theta_min 1.77
_diffrn_standards_decay_% <1
_exptl_absorpt_coefficient_mu 3.117
_exptl_absorpt_correction_T_max 1.000
_exptl_absorpt_correction_T_min 0.737
_exptl_absorpt_correction_type SADABS
_exptl_absorpt_process_details '(SADABS, Bruker, 1997)'
_exptl_crystal_colour Red
_exptl_crystal_density_diffrn 1.922
_exptl_crystal_density_method 'not measured'
_exptl_crystal_description Plate
_exptl_crystal_F_000 2944
_exptl_crystal_size_max 0.3
_exptl_crystal_size_mid 0.2
_exptl_crystal_size_min 0.02
_refine_diff_density_max 0.774
_refine_diff_density_min -0.417
_refine_diff_density_rms 0.084
_refine_ls_abs_structure_details 'Flack H D (1983), Acta Cryst. A39, 876-881'
_refine_ls_abs_structure_Flack 0.010(11)
_refine_ls_extinction_method none
_refine_ls_goodness_of_fit_ref 1.028
_refine_ls_hydrogen_treatment mixed
_refine_ls_matrix_type full
_refine_ls_number_parameters 334
_refine_ls_number_reflns 6016
_refine_ls_number_restraints 1
_refine_ls_restrained_S_all 1.028
_refine_ls_R_factor_all 0.0394
_refine_ls_R_factor_gt 0.0319
_refine_ls_shift/su_max 0.001
_refine_ls_shift/su_mean 0.000
_refine_ls_structure_factor_coef Fsqd
_refine_ls_weighting_details 'calc w=1/[\s^2^(Fo^2^)+(0.0222P)^2^+0.7366P] where P=(Fo^2^+2Fc^2^)/3'
_refine_ls_weighting_scheme calc
_refine_ls_wR_factor_gt 0.0649
_refine_ls_wR_factor_ref 0.0683
_reflns_number_gt 5301
_reflns_number_total 6016
_reflns_threshold_expression >2sigma(I)
_cod_data_source_file ic020655w_1.cif
_cod_data_source_block cmc21
_cod_depositor_comments
;
The following automatic conversions were performed:

'_symmetry_cell_setting' value 'Orthorhombic' changed to
'orthorhombic' according to the built-in table from CIF Core
dictionary named 'cif_core.dic' version 2.4.1 from 2010-06-29.

Automatic conversion script
Id: cif_fix_values 1646 2011-03-28 12:23:43Z adriana 
;
_cod_database_code 4313130

loop_
_symmetry_equiv_pos_as_xyz
'x, y, z'
'-x, -y, z+1/2'
'x, -y, z+1/2'
'-x, y, z'
'x+1/2, y+1/2, z'
'-x+1/2, -y+1/2, z+1/2'
'x+1/2, -y+1/2, z+1/2'
'-x+1/2, y+1/2, z'

loop_
_atom_site_label
_atom_site_type_symbol
_atom_site_fract_x
_atom_site_fract_y
_atom_site_fract_z
_atom_site_U_iso_or_equiv
_atom_site_adp_type
_atom_site_occupancy
_atom_site_symmetry_multiplicity
_atom_site_calc_flag
_atom_site_refinement_flags
_atom_site_disorder_assembly
_atom_site_disorder_group
Ru1 Ru 0.5000 0.08521(3) -0.03278(3) 0.04310(13) Uani 1 2 d S . .
Ru2 Ru 0.569830(15) 0.23880(2) 0.03219(2) 0.03615(8) Uani 1 1 d . . .
Ru3 Ru 0.568771(19) 0.05131(3) 0.09625(2) 0.04778(11) Uani 1 1 d . . .
Ge1 Ge 0.66859(2) 0.13675(4) 0.05689(3) 0.04914(13) Uani 1 1 d . . .
Ge2 Ge 0.5000 0.36830(4) -0.01856(4) 0.03700(15) Uani 1 2 d S . .
O11 O 0.4008(2) 0.1217(4) -0.1514(3) 0.0892(15) Uani 1 1 d . . .
O12 O 0.5000 -0.1321(5) -0.0550(6) 0.188(6) Uani 1 2 d S . .
O21 O 0.6622(2) 0.3206(4) -0.0814(3) 0.0946(16) Uani 1 1 d . . .
O22 O 0.5939(2) 0.3699(3) 0.1585(3) 0.0826(14) Uani 1 1 d . . .
O31 O 0.6424(3) -0.1311(3) 0.0572(5) 0.141(3) Uani 1 1 d . . .
O32 O 0.6143(4) 0.0822(5) 0.2498(3) 0.135(3) Uani 1 1 d . . .
O33 O 0.5000 -0.1129(4) 0.1759(4) 0.0813(19) Uani 1 2 d S . .
C1 C 0.5000 0.1514(4) 0.0695(4) 0.0406(14) Uani 1 2 d S . .
C11 C 0.4342(3) 0.1115(5) -0.1032(3) 0.0605(15) Uani 1 1 d . . .
C12 C 0.5000 -0.0498(7) -0.0457(6) 0.112(4) Uani 1 2 d S . .
C21 C 0.6287(3) 0.2907(4) -0.0376(4) 0.0594(13) Uani 1 1 d . . .
C22 C 0.5872(2) 0.3210(4) 0.1096(3) 0.0520(13) Uani 1 1 d . . .
C31 C 0.6162(3) -0.0626(4) 0.0726(5) 0.088(2) Uani 1 1 d . . .
C32 C 0.5993(4) 0.0699(5) 0.1914(4) 0.081(2) Uani 1 1 d . . .
C33 C 0.5000 -0.0446(5) 0.1399(5) 0.060(2) Uani 1 2 d S . .
C41 C 0.7227(3) 0.0990(4) -0.0240(3) 0.0622(15) Uani 1 1 d . . .
C42 C 0.7108(3) 0.0224(5) -0.0698(4) 0.079(2) Uani 1 1 d . . .
H42 H 0.6749 -0.0169 -0.0615 0.095 Uiso 1 1 calc R . .
C43 C 0.7509(4) 0.0031(7) -0.1273(5) 0.104(3) Uani 1 1 d . . .
H43 H 0.7417 -0.0482 -0.1579 0.125 Uiso 1 1 calc R . .
C44 C 0.8034(5) 0.0589(8) -0.1389(5) 0.117(4) Uani 1 1 d . . .
H44 H 0.8310 0.0443 -0.1770 0.140 Uiso 1 1 calc R . .
C45 C 0.8172(4) 0.1358(8) -0.0966(5) 0.107(3) Uani 1 1 d . . .
H45 H 0.8532 0.1744 -0.1061 0.128 Uiso 1 1 calc R . .
C46 C 0.7765(3) 0.1557(5) -0.0386(4) 0.0809(19) Uani 1 1 d . . .
H46 H 0.7857 0.2082 -0.0091 0.097 Uiso 1 1 calc R . .
C51 C 0.7329(3) 0.1691(5) 0.1302(3) 0.0624(15) Uani 1 1 d . . .
C52 C 0.7792(3) 0.1016(6) 0.1458(4) 0.084(2) Uani 1 1 d . . .
H52 H 0.7802 0.0438 0.1205 0.101 Uiso 1 1 calc R . .
C53 C 0.8252(4) 0.1192(9) 0.1997(5) 0.109(3) Uani 1 1 d . . .
H53 H 0.8556 0.0717 0.2106 0.131 Uiso 1 1 calc R . .
C54 C 0.8268(4) 0.2001(10) 0.2352(5) 0.125(4) Uani 1 1 d . . .
H54 H 0.8584 0.2108 0.2702 0.150 Uiso 1 1 calc R . .
C55 C 0.7838(5) 0.2651(9) 0.2212(8) 0.169(6) Uani 1 1 d . . .
H55 H 0.7845 0.3225 0.2469 0.203 Uiso 1 1 calc R . .
C56 C 0.7359(4) 0.2516(8) 0.1679(7) 0.153(5) Uani 1 1 d . . .
H56 H 0.7059 0.3003 0.1588 0.183 Uiso 1 1 calc R . .
C61 C 0.5000 0.3985(5) -0.1207(4) 0.0413(14) Uani 1 2 d S . .
C62 C 0.5000 0.3284(5) -0.1730(4) 0.0486(17) Uani 1 2 d S . .
H62 H 0.5000 0.2640 -0.1594 0.058 Uiso 1 2 calc SR . .
C63 C 0.5000 0.3520(5) -0.2463(4) 0.0574(19) Uani 1 2 d S . .
H63 H 0.5000 0.3039 -0.2811 0.069 Uiso 1 2 calc SR . .
C64 C 0.5000 0.4465(6) -0.2656(4) 0.0558(19) Uani 1 2 d S . .
H64 H 0.5000 0.4631 -0.3141 0.067 Uiso 1 2 calc SR . .
C65 C 0.5000 0.5169(6) -0.2151(5) 0.071(2) Uani 1 2 d S . .
H65 H 0.5000 0.5813 -0.2288 0.085 Uiso 1 2 calc SR . .
C66 C 0.5000 0.4927(6) -0.1438(5) 0.065(2) Uani 1 2 d S . .
H66 H 0.5000 0.5416 -0.1097 0.078 Uiso 1 2 calc SR . .
C71 C 0.5000 0.4970(4) 0.0247(3) 0.0405(14) Uani 1 2 d S . .
C72 C 0.5579(3) 0.5447(3) 0.0353(4) 0.0573(13) Uani 1 1 d . . .
H72 H 0.5973 0.5124 0.0295 0.069 Uiso 1 1 calc R . .
C73 C 0.5573(3) 0.6421(4) 0.0547(4) 0.0664(16) Uani 1 1 d . . .
H73 H 0.5963 0.6748 0.0613 0.080 Uiso 1 1 calc R . .
C74 C 0.5000 0.6889(5) 0.0641(5) 0.072(3) Uani 1 2 d S . .
H74 H 0.5000 0.7537 0.0770 0.087 Uiso 1 2 calc SR . .

loop_
_atom_site_aniso_label
_atom_site_aniso_U_11
_atom_site_aniso_U_22
_atom_site_aniso_U_33
_atom_site_aniso_U_23
_atom_site_aniso_U_13
_atom_site_aniso_U_12
Ru1 0.0515(3) 0.0312(2) 0.0466(3) -0.0028(2) 0.000 0.000
Ru2 0.03745(17) 0.03023(16) 0.04075(18) 0.00163(16) -0.00010(17) -0.00016(12)
Ru3 0.0497(2) 0.03526(19) 0.0584(3) 0.00962(18) -0.0053(2) 0.00508(15)
Ge1 0.0412(2) 0.0490(3) 0.0572(3) -0.0020(2) -0.0049(3) 0.0059(2)
Ge2 0.0467(4) 0.0291(3) 0.0352(4) 0.0022(3) 0.000 0.000
O11 0.071(3) 0.131(4) 0.065(3) 0.007(3) -0.020(3) -0.023(3)
O12 0.400(19) 0.036(4) 0.128(8) -0.021(4) 0.000 0.000
O21 0.082(3) 0.098(3) 0.104(4) 0.038(3) 0.042(3) 0.006(3)
O22 0.100(3) 0.077(3) 0.071(3) -0.032(2) -0.024(3) 0.023(2)
O31 0.122(4) 0.056(3) 0.244(9) 0.012(4) 0.048(6) 0.036(3)
O32 0.152(6) 0.183(7) 0.070(4) 0.023(4) -0.046(4) -0.039(5)
O33 0.101(5) 0.046(3) 0.097(5) 0.034(3) 0.000 0.000
C1 0.042(3) 0.038(3) 0.042(4) 0.005(3) 0.000 0.000
C11 0.055(3) 0.076(4) 0.050(3) 0.002(3) 0.001(3) -0.018(3)
C12 0.219(14) 0.047(5) 0.070(7) 0.008(5) 0.000 0.000
C21 0.058(3) 0.055(3) 0.066(4) 0.006(3) 0.014(3) 0.007(2)
C22 0.051(3) 0.049(3) 0.057(4) 0.003(3) -0.008(3) 0.005(2)
C31 0.077(4) 0.046(3) 0.141(8) 0.016(4) 0.006(4) 0.011(3)
C32 0.085(5) 0.078(4) 0.081(5) 0.027(4) -0.017(4) -0.015(3)
C33 0.079(6) 0.043(4) 0.058(5) 0.008(4) 0.000 0.000
C41 0.047(3) 0.076(4) 0.063(4) -0.007(3) -0.009(3) 0.018(3)
C42 0.071(4) 0.089(5) 0.078(5) -0.024(4) -0.008(4) 0.030(3)
C43 0.107(7) 0.118(7) 0.088(6) -0.027(5) -0.010(5) 0.052(6)
C44 0.091(6) 0.183(11) 0.077(6) -0.013(6) 0.018(5) 0.059(7)
C45 0.084(6) 0.156(9) 0.081(6) -0.005(6) 0.013(5) 0.005(5)
C46 0.064(4) 0.104(5) 0.075(5) -0.009(4) 0.007(4) 0.006(3)
C51 0.041(3) 0.084(4) 0.063(4) -0.010(3) -0.003(3) 0.000(3)
C52 0.075(4) 0.101(5) 0.076(5) 0.010(4) -0.018(4) 0.006(4)
C53 0.074(5) 0.173(9) 0.080(6) 0.032(6) -0.029(4) 0.008(5)
C54 0.069(5) 0.239(13) 0.069(6) -0.034(7) -0.014(4) 0.006(7)
C55 0.094(7) 0.223(13) 0.189(13) -0.134(11) -0.058(8) 0.043(8)
C56 0.082(6) 0.163(9) 0.212(13) -0.117(9) -0.066(7) 0.051(6)
C61 0.042(3) 0.041(3) 0.040(4) 0.005(3) 0.000 0.000
C62 0.060(4) 0.043(4) 0.043(4) 0.002(3) 0.000 0.000
C63 0.076(5) 0.050(4) 0.047(5) -0.005(3) 0.000 0.000
C64 0.066(5) 0.062(5) 0.039(4) 0.003(3) 0.000 0.000
C65 0.120(7) 0.047(5) 0.045(5) 0.016(4) 0.000 0.000
C66 0.098(6) 0.043(4) 0.053(5) 0.002(4) 0.000 0.000
C71 0.063(4) 0.029(3) 0.029(3) 0.000(3) 0.000 0.000
C72 0.065(3) 0.041(3) 0.066(4) 0.000(3) 0.007(3) -0.005(2)
C73 0.092(4) 0.040(3) 0.067(4) -0.002(3) 0.002(4) -0.018(3)
C74 0.123(8) 0.034(4) 0.060(5) 0.005(4) 0.000 0.000

loop_
_atom_type_symbol
_atom_type_description
_atom_type_scat_dispersion_real
_atom_type_scat_dispersion_imag
_atom_type_scat_source
C C 0.0033 0.0016 'International Tables Vol C Tables 4.2.6.8 and 6.1.1.4'
H H 0.0000 0.0000 'International Tables Vol C Tables 4.2.6.8 and 6.1.1.4'
O O 0.0106 0.0060 'International Tables Vol C Tables 4.2.6.8 and 6.1.1.4'
Ge Ge 0.1547 1.8001 'International Tables Vol C Tables 4.2.6.8 and 6.1.1.4'
Ru Ru -1.2594 0.8363 'International Tables Vol C Tables 4.2.6.8 and 6.1.1.4'

loop_
_geom_angle_atom_site_label_1
_geom_angle_atom_site_label_2
_geom_angle_atom_site_label_3
_geom_angle
_geom_angle_site_symmetry_1
_geom_angle_site_symmetry_3
_geom_angle_publ_flag
C12 Ru1 C11 95.8(3) . . ?
C12 Ru1 C11 95.8(3) . 4_655 ?
C11 Ru1 C11 89.6(3) . 4_655 ?
C12 Ru1 C1 123.1(4) . . ?
C11 Ru1 C1 122.2(2) . . ?
C11 Ru1 C1 122.2(2) 4_655 . ?
C12 Ru1 Ru3 86.7(3) . 4_655 ?
C11 Ru1 Ru3 105.05(17) . 4_655 ?
C11 Ru1 Ru3 164.81(17) 4_655 4_655 ?
C1 Ru1 Ru3 46.17(13) . 4_655 ?
C12 Ru1 Ru3 86.7(3) . . ?
C11 Ru1 Ru3 164.81(17) . . ?
C11 Ru1 Ru3 105.05(17) 4_655 . ?
C1 Ru1 Ru3 46.17(13) . . ?
Ru3 Ru1 Ru3 60.05(2) 4_655 . ?
C12 Ru1 Ru2 143.01(19) . . ?
C11 Ru1 Ru2 120.28(18) . . ?
C11 Ru1 Ru2 77.99(19) 4_655 . ?
C1 Ru1 Ru2 44.79(12) . . ?
Ru3 Ru1 Ru2 90.95(2) 4_655 . ?
Ru3 Ru1 Ru2 60.717(14) . . ?
C12 Ru1 Ru2 143.01(19) . 4_655 ?
C11 Ru1 Ru2 77.99(19) . 4_655 ?
C11 Ru1 Ru2 120.28(18) 4_655 4_655 ?
C1 Ru1 Ru2 44.79(12) . 4_655 ?
Ru3 Ru1 Ru2 60.717(14) 4_655 4_655 ?
Ru3 Ru1 Ru2 90.95(2) . 4_655 ?
Ru2 Ru1 Ru2 60.696(17) . 4_655 ?
C22 Ru2 C21 99.9(2) . . ?
C22 Ru2 C1 103.8(3) . . ?
C21 Ru2 C1 156.2(3) . . ?
C22 Ru2 Ge2 87.76(15) . . ?
C21 Ru2 Ge2 80.51(16) . . ?
C1 Ru2 Ge2 98.98(13) . . ?
C22 Ru2 Ge1 92.83(15) . . ?
C21 Ru2 Ge1 80.00(16) . . ?
C1 Ru2 Ge1 99.98(13) . . ?
Ge2 Ru2 Ge1 160.31(2) . . ?
C22 Ru2 Ru1 151.80(17) . . ?
C21 Ru2 Ru1 108.27(19) . . ?
C1 Ru2 Ru1 48.0(2) . . ?
Ge2 Ru2 Ru1 95.158(18) . . ?
Ge1 Ru2 Ru1 93.574(16) . . ?
C22 Ru2 Ru3 103.63(16) . . ?
C21 Ru2 Ru3 128.98(15) . . ?
C1 Ru2 Ru3 45.54(13) . . ?
Ge2 Ru2 Ru3 144.200(18) . . ?
Ge1 Ru2 Ru3 54.438(16) . . ?
Ru1 Ru2 Ru3 59.367(15) . . ?
C22 Ru2 Ru2 100.97(16) . 4_655 ?
C21 Ru2 Ru2 129.17(17) . 4_655 ?
C1 Ru2 Ru2 44.25(13) . 4_655 ?
Ge2 Ru2 Ru2 54.753(11) . 4_655 ?
Ge1 Ru2 Ru2 143.723(14) . 4_655 ?
Ru1 Ru2 Ru2 59.652(8) . 4_655 ?
Ru3 Ru2 Ru2 89.565(11) . 4_655 ?
C32 Ru3 C31 99.2(3) . . ?
C32 Ru3 C1 111.3(3) . . ?
C31 Ru3 C1 149.4(3) . . ?
C32 Ru3 C33 87.0(3) . . ?
C31 Ru3 C33 84.7(3) . . ?
C1 Ru3 C33 93.42(18) . . ?
C32 Ru3 Ge1 86.3(2) . . ?
C31 Ru3 Ge1 84.6(2) . . ?
C1 Ru3 Ge1 100.07(13) . . ?
C33 Ru3 Ge1 166.38(14) . . ?
C32 Ru3 Ru1 159.4(2) . . ?
C31 Ru3 Ru1 101.4(3) . . ?
C1 Ru3 Ru1 48.2(2) . . ?
C33 Ru3 Ru1 95.6(2) . . ?
Ge1 Ru3 Ru1 94.79(2) . . ?
C32 Ru3 Ru3 109.3(2) . 4_655 ?
C31 Ru3 Ru3 120.7(2) . 4_655 ?
C1 Ru3 Ru3 46.24(12) . 4_655 ?
C33 Ru3 Ru3 47.82(14) . 4_655 ?
Ge1 Ru3 Ru3 145.802(15) . 4_655 ?
Ru1 Ru3 Ru3 59.974(10) . 4_655 ?
C32 Ru3 Ru2 105.2(2) . . ?
C31 Ru3 Ru2 130.8(2) . . ?
C1 Ru3 Ru2 44.41(13) . . ?
C33 Ru3 Ru2 137.80(14) . . ?
Ge1 Ru3 Ru2 55.665(15) . . ?
Ru1 Ru3 Ru2 59.916(14) . . ?
Ru3 Ru3 Ru2 90.435(11) 4_655 . ?
C41 Ge1 C51 102.4(2) . . ?
C41 Ge1 Ru3 124.95(18) . . ?
C51 Ge1 Ru3 117.66(19) . . ?
C41 Ge1 Ru2 118.17(17) . . ?
C51 Ge1 Ru2 122.96(18) . . ?
Ru3 Ge1 Ru2 69.897(17) . . ?
C61 Ge2 C71 101.8(3) . . ?
C61 Ge2 Ru2 121.76(14) . 4_655 ?
C71 Ge2 Ru2 120.24(14) . 4_655 ?
C61 Ge2 Ru2 121.76(14) . . ?
C71 Ge2 Ru2 120.24(14) . . ?
Ru2 Ge2 Ru2 70.49(2) 4_655 . ?
Ru2 C1 Ru2 91.5(3) . 4_655 ?
Ru2 C1 Ru3 172.6(4) . 4_655 ?
Ru2 C1 Ru3 90.05(3) 4_655 4_655 ?
Ru2 C1 Ru3 90.05(3) . . ?
Ru2 C1 Ru3 172.6(4) 4_655 . ?
Ru3 C1 Ru3 87.5(2) 4_655 . ?
Ru2 C1 Ru1 87.2(2) . . ?
Ru2 C1 Ru1 87.2(2) 4_655 . ?
Ru3 C1 Ru1 85.6(2) 4_655 . ?
Ru3 C1 Ru1 85.6(2) . . ?
O11 C11 Ru1 170.9(6) . . ?
O12 C12 Ru1 178.7(11) . . ?
O21 C21 Ru2 177.3(6) . . ?
O22 C22 Ru2 175.6(5) . . ?
O31 C31 Ru3 177.5(8) . . ?
O32 C32 Ru3 176.3(8) . . ?
O33 C33 Ru3 137.68(16) . 4_655 ?
O33 C33 Ru3 137.68(16) . . ?
Ru3 C33 Ru3 84.4(3) 4_655 . ?
C42 C41 C46 117.3(6) . . ?
C42 C41 Ge1 125.6(5) . . ?
C46 C41 Ge1 117.1(5) . . ?
C43 C42 C41 121.4(8) . . ?
C44 C43 C42 119.5(8) . . ?
C43 C44 C45 121.8(9) . . ?
C44 C45 C46 118.7(9) . . ?
C41 C46 C45 121.2(8) . . ?
C56 C51 C52 116.3(7) . . ?
C56 C51 Ge1 126.2(5) . . ?
C52 C51 Ge1 117.5(5) . . ?
C51 C52 C53 120.1(8) . . ?
C54 C53 C52 122.0(9) . . ?
C55 C54 C53 118.9(9) . . ?
C54 C55 C56 121.9(10) . . ?
C51 C56 C55 120.7(8) . . ?
C62 C61 C66 116.8(7) . . ?
C62 C61 Ge2 122.6(5) . . ?
C66 C61 Ge2 120.6(6) . . ?
C61 C62 C63 121.5(7) . . ?
C64 C63 C62 118.8(7) . . ?
C65 C64 C63 120.9(8) . . ?
C64 C65 C66 119.6(7) . . ?
C65 C66 C61 122.4(8) . . ?
C72 C71 C72 119.8(6) 4_655 . ?
C72 C71 Ge2 119.8(3) 4_655 . ?
C72 C71 Ge2 119.8(3) . . ?
C71 C72 C73 119.5(5) . . ?
C74 C73 C72 120.3(6) . . ?
C73 C74 C73 120.5(7) 4_655 . ?

loop_
_geom_bond_atom_site_label_1
_geom_bond_atom_site_label_2
_geom_bond_distance
_geom_bond_site_symmetry_2
_geom_bond_publ_flag
Ru1 C12 1.890(9) . ?
Ru1 C11 1.917(6) . ?
Ru1 C11 1.917(6) 4_655 ?
Ru1 C1 2.112(7) . ?
Ru1 Ru3 2.8234(7) 4_655 ?
Ru1 Ru3 2.8234(7) . ?
Ru1 Ru2 2.8393(5) . ?
Ru1 Ru2 2.8393(5) 4_655 ?
Ru2 C22 1.871(6) . ?
Ru2 C21 1.914(6) . ?
Ru2 C1 2.003(5) . ?
Ru2 Ge2 2.4858(6) . ?
Ru2 Ge1 2.5166(6) . ?
Ru2 Ru3 2.8620(5) . ?
Ru2 Ru2 2.8691(6) 4_655 ?
Ru3 C32 1.894(8) . ?
Ru3 C31 1.909(6) . ?
Ru3 C1 2.043(5) . ?
Ru3 C33 2.104(6) . ?
Ru3 Ge1 2.4792(7) . ?
Ru3 Ru3 2.8256(8) 4_655 ?
Ge1 C41 1.943(6) . ?
Ge1 C51 1.951(6) . ?
Ge2 C61 1.945(7) . ?
Ge2 C71 1.959(6) . ?
Ge2 Ru2 2.4858(6) 4_655 ?
O11 C11 1.137(7) . ?
O12 C12 1.155(11) . ?
O21 C21 1.146(7) . ?
O22 C22 1.143(6) . ?
O31 C31 1.130(7) . ?
O32 C32 1.142(9) . ?
O33 C33 1.161(9) . ?
C1 Ru2 2.003(5) 4_655 ?
C1 Ru3 2.043(5) 4_655 ?
C33 Ru3 2.104(6) 4_655 ?
C41 C42 1.383(9) . ?
C41 C46 1.384(9) . ?
C42 C43 1.375(11) . ?
C43 C44 1.346(12) . ?
C44 C45 1.356(13) . ?
C45 C46 1.392(11) . ?
C51 C56 1.344(10) . ?
C51 C52 1.366(9) . ?
C52 C53 1.399(11) . ?
C53 C54 1.303(14) . ?
C54 C55 1.289(14) . ?
C55 C56 1.409(13) . ?
C61 C62 1.375(10) . ?
C61 C66 1.376(10) . ?
C62 C63 1.402(11) . ?
C63 C64 1.360(10) . ?
C64 C65 1.354(11) . ?
C65 C66 1.367(12) . ?
C71 C72 1.376(6) 4_655 ?
C71 C72 1.376(6) . ?
C72 C73 1.400(7) . ?
C73 C74 1.356(7) . ?
C74 C73 1.356(7) 4_655 ?
